data_1546768
loop_
_publ_author_name
'Liu, Xu'
'Tian, Lei'
'Wu, Zhenqiang'
'Zhao, Xianyuan'
'Wang, Zikuan'
'Yu, Donggeng'
'Fu, Xuefeng'

_publ_section_title
;
 Visible-light-induced synthesis of polymers with versatile end groups
 mediated by organocobalt complexes
;
_journal_name_full 'Polym. Chem.'
_journal_paper_doi 10.1039/C7PY01086A
_journal_year 2017
_chemical_formula_moiety 'C42 H56 Co N3 O4'
_chemical_formula_sum 'C42 H56 Co N3 O4'
_chemical_formula_weight 725.82
_space_group_crystal_system triclinic
_space_group_IT_number 2
_space_group_name_Hall '-P 1'
_space_group_name_H-M_alt 'P -1'
_symmetry_space_group_name_Hall '-P 1'
_symmetry_space_group_name_H-M 'P -1'
_atom_sites_solution_hydrogens geom
_audit_creation_date 2015-06-12
_audit_creation_method
;
Olex2 1.2
(compiled 2015.01.26 svn.r3150 for OlexSys, GUI svn.r4998)
;
_audit_update_record
;
2016-10-18 deposited with the CCDC.
2017-08-07 downloaded from the CCDC.
;
_cell_angle_alpha 92.40(3)
_cell_angle_beta 104.50(3)
_cell_angle_gamma 106.39(3)
_cell_formula_units_Z 2
_cell_length_a 10.733(2)
_cell_length_b 12.501(3)
_cell_length_c 17.319(4)
_cell_measurement_reflns_used 7406
_cell_measurement_temperature 173.1500
_cell_measurement_theta_max 27.4834
_cell_measurement_theta_min 1.2234
_cell_volume 2142.4(10)
_computing_cell_refinement 'CrystalClear (Rigaku Inc., 2007)'
_computing_data_collection 'CrystalClear (Rigaku Inc., 2007)'
_computing_data_reduction 'CrystalClear (Rigaku Inc., 2007)'
_computing_molecular_graphics 'Olex2 (Dolomanov et al., 2009)'
_computing_publication_material 'CIFTAB (Sheldrick, 2013)'
_computing_structure_refinement 'SHELXL (Sheldrick, 2014)'
_computing_structure_solution
;
'SHELXT (Sheldrick, 2014)'
;
_diffrn_ambient_temperature 173.1500
_diffrn_detector_area_resol_mean 28.5714
_diffrn_measured_fraction_theta_full 0.991
_diffrn_measured_fraction_theta_max 0.990
_diffrn_measurement_details
;
scan:
    Number of images: 360
               Slice: -110.0000 - 70.0000
         Image width: 0.5000
            Exp time: 18.0000
       Rotation axis: Omega
               Omega: 0.0000
                 Chi: 45.0000
                 Phi: 180.0000
                 XTD: 40.0153
              2theta: -20.3470
scan:
    Number of images: 360
               Slice: -110.0000 - 70.0000
         Image width: 0.5000
            Exp time: 18.0000
       Rotation axis: Omega
               Omega: 0.0000
                 Chi: 45.0000
                 Phi: 0.0000
                 XTD: 40.0153
              2theta: -20.3470
;
_diffrn_measurement_device
;
Saturn724+ (2x2 bin mode)
;
_diffrn_measurement_device_details
;
AFC10: Fixed Chi 2 circle
;
_diffrn_measurement_device_type 'MM007-HF CCD(Saturn 724+)'
_diffrn_measurement_method '\w scans at fixed \c = 45\%'
_diffrn_orient_matrix_type d*Trek
_diffrn_orient_matrix_UB_11 0.0457
_diffrn_orient_matrix_UB_12 0.0048
_diffrn_orient_matrix_UB_13 -0.0899
_diffrn_orient_matrix_UB_21 -0.0384
_diffrn_orient_matrix_UB_22 -0.0546
_diffrn_orient_matrix_UB_23 -0.0510
_diffrn_orient_matrix_UB_31 -0.0309
_diffrn_orient_matrix_UB_32 0.0404
_diffrn_orient_matrix_UB_33 -0.0320
_diffrn_radiation_detector CCD
_diffrn_radiation_monochromator Confocal
_diffrn_radiation_type MoK\a
_diffrn_radiation_wavelength 0.71073
_diffrn_reflns_av_R_equivalents 0.0516
_diffrn_reflns_av_unetI/netI 0.0645
_diffrn_reflns_Laue_measured_fraction_full 0.991
_diffrn_reflns_Laue_measured_fraction_max 0.990
_diffrn_reflns_limit_h_max 13
_diffrn_reflns_limit_h_min -13
_diffrn_reflns_limit_k_max 16
_diffrn_reflns_limit_k_min -16
_diffrn_reflns_limit_l_max 22
_diffrn_reflns_limit_l_min -22
_diffrn_reflns_number 19252
_diffrn_reflns_point_group_measured_fraction_full 0.991
_diffrn_reflns_point_group_measured_fraction_max 0.990
_diffrn_reflns_theta_full 26.000
_diffrn_reflns_theta_max 27.472
_diffrn_reflns_theta_min 1.979
_diffrn_source 'Rotating Anode'
_diffrn_source_current 24.0000
_diffrn_source_power 1.2000
_diffrn_source_voltage 50.0000
_exptl_absorpt_coefficient_mu 0.440
_exptl_absorpt_correction_T_max 1.0000
_exptl_absorpt_correction_T_min 0.7362
_exptl_absorpt_correction_type multi-scan
_exptl_absorpt_process_details 'CrystalClear (Rigaku Inc., 2007)'
_exptl_crystal_colour brown
_exptl_crystal_colour_primary brown
_exptl_crystal_density_diffrn 1.125
_exptl_crystal_description block
_exptl_crystal_F_000 776
_exptl_crystal_size_max 0.12
_exptl_crystal_size_mid 0.12
_exptl_crystal_size_min 0.09
_refine_diff_density_max 0.529
_refine_diff_density_min -0.619
_refine_diff_density_rms 0.079
_refine_ls_extinction_method none
_refine_ls_goodness_of_fit_ref 1.144
_refine_ls_hydrogen_treatment constr
_refine_ls_matrix_type full
_refine_ls_number_parameters 500
_refine_ls_number_reflns 9716
_refine_ls_number_restraints 18
_refine_ls_restrained_S_all 1.146
_refine_ls_R_factor_all 0.0920
_refine_ls_R_factor_gt 0.0844
_refine_ls_shift/su_max 0.001
_refine_ls_shift/su_mean 0.000
_refine_ls_structure_factor_coef Fsqd
_refine_ls_weighting_details 'w=1/[\s^2^(Fo^2^)+(0.0523P)^2^+5.0974P] where P=(Fo^2^+2Fc^2^)/3'
_refine_ls_weighting_scheme calc
_refine_ls_wR_factor_gt 0.1978
_refine_ls_wR_factor_ref 0.2026
_reflns_Friedel_coverage 0.000
_reflns_number_gt 8764
_reflns_number_total 9716
_reflns_threshold_expression 'I > 2\s(I)'
_cod_data_source_file c7py01086a2.cif
_cod_data_source_block mx3839_sq
_cod_original_cell_volume 2142.4(9)
_cod_database_code 1546768
_shelx_space_group_comment
;
The symmetry employed for this shelxl refinement is uniquely defined
by the following loop, which should always be used as a source of
symmetry information in preference to the above space-group names.
They are only intended as comments.
;
_diffrn_number_total 9718
_olex2_refinement_description
;
1. Fixed Uiso
 At 1.2 times of:
  All C(H) groups, All C(H,H) groups, All C(H,H,H,H) groups, All N(H) groups
 At 1.5 times of:
  All C(H,H,H) groups
2. Uiso/Uaniso restraints and constraints
C30 \\sim C31 \\sim C32: within 1.7A with sigma of 0.02 and sigma for terminal
atoms of 0.04
Uanis(C32) \\sim Ueq, Uanis(C30) \\sim Ueq, Uanis(C31) \\sim Ueq: with sigma of
0.01 and sigma for terminal atoms of 0.02
3. Others
 Sof(H17C)=Sof(H17D)=Sof(H20C)=Sof(H20D)=Sof(C19B)=Sof(H19A)=Sof(H19B)=
 Sof(C16A)=Sof(C18A)=Sof(H18C)=Sof(H18D)=Sof(C21A)=1-FVAR(1)
 Sof(H17A)=Sof(H17B)=Sof(H20A)=Sof(H20B)=Sof(C16)=Sof(C18)=Sof(H18A)=Sof(H18B)=
 Sof(C21)=Sof(C19)=Sof(H19C)=Sof(H19D)=FVAR(1)
4.a Secondary CH2 refined with riding coordinates:
 C17(H17A,H17B), C17(H17C,H17D), C20(H20A,H20B), C20(H20C,H20D), C37(H37A,
 H37B), C18(H18A,H18B), C19B(H19A,H19B), C18A(H18C,H18D), C19(H19C,H19D)
4.b Aromatic/amide H refined with riding coordinates:
 N3(H3), C3(H3A), C5(H5), C15(H15), C22(H22), C24(H24), C26(H26), C40(H40),
 C41(H41), C42(H42)
4.c Idealised Me refined as rotating group:
 C8(H8A,H8B,H8C), C9(H9A,H9B,H9C), C10(H10A,H10B,H10C), C12(H12A,H12B,H12C),
 C13(H13A,H13B,H13C), C14(H14A,H14B,H14C), C30(H30A,H30B,H30C), C31(H31A,H31B,
 H31C), C32(H32A,H32B,H32C), C34(H34A,H34B,H34C), C35(H35A,H35B,H35C), C36(H36A,
 H36B,H36C)
;
_shelx_shelxl_version_number 2014/7
_olex2_submission_special_instructions 'No special instructions were received'

loop_
_space_group_symop_operation_xyz
'x, y, z'
'-x, -y, -z'

loop_
_atom_site_label
_atom_site_type_symbol
_atom_site_fract_x
_atom_site_fract_y
_atom_site_fract_z
_atom_site_U_iso_or_equiv
_atom_site_adp_type
_atom_site_occupancy
_atom_site_site_symmetry_order
_atom_site_calc_flag
_atom_site_refinement_flags_posn
_atom_site_refinement_flags_adp
_atom_site_refinement_flags_occupancy
_atom_site_disorder_assembly
_atom_site_disorder_group
Co1 Co 0.65300(5) 0.52979(4) 0.38819(3) 0.02471(14) Uani 1 1 d . . . . .
O1 O 0.6248(3) 0.4128(2) 0.30838(15) 0.0289(5) Uani 1 1 d . . . . .
O2 O 0.5363(3) 0.5806(2) 0.30946(15) 0.0290(5) Uani 1 1 d . . . . .
O3 O 0.8988(4) 0.7007(4) 0.4215(2) 0.0835(15) Uani 1 1 d . . . . .
O4 O 0.9320(5) 0.5661(4) 0.1548(3) 0.0770(12) Uani 1 1 d . . . . .
N1 N 0.6461(3) 0.6248(3) 0.47246(18) 0.0336(7) Uani 1 1 d . . . . .
N2 N 0.7521(4) 0.4683(3) 0.46915(19) 0.0354(7) Uani 1 1 d . . . . .
N3 N 0.8264(3) 0.6082(3) 0.2977(2) 0.0369(7) Uani 1 1 d . . . . .
H3 H 0.7695 0.5510 0.2659 0.044 Uiso 1 1 calc R . . . .
C1 C 0.4835(3) 0.6627(3) 0.3168(2) 0.0254(7) Uani 1 1 d . . . . .
C2 C 0.4095(4) 0.6988(3) 0.2469(2) 0.0283(7) Uani 1 1 d . . . . .
C3 C 0.3517(4) 0.7823(3) 0.2587(2) 0.0281(7) Uani 1 1 d . . . . .
H3A H 0.3005 0.8029 0.2134 0.034 Uiso 1 1 calc R . . . .
C4 C 0.3643(4) 0.8385(3) 0.3339(2) 0.0273(7) Uani 1 1 d . . . . .
C5 C 0.4360(4) 0.8030(3) 0.4001(2) 0.0286(7) Uani 1 1 d . . . . .
H5 H 0.4446 0.8362 0.4511 0.034 Uiso 1 1 calc R . . . .
C6 C 0.4966(4) 0.7180(3) 0.3933(2) 0.0271(7) Uani 1 1 d . . . . .
C7 C 0.3981(4) 0.6493(3) 0.1619(2) 0.0336(8) Uani 1 1 d . . . . .
C8 C 0.3282(5) 0.5218(4) 0.1486(3) 0.0440(10) Uani 1 1 d . . . . .
H8A H 0.3796 0.4863 0.1869 0.066 Uiso 1 1 calc GR . . . .
H8B H 0.3224 0.4927 0.0952 0.066 Uiso 1 1 calc GR . . . .
H8C H 0.2391 0.5068 0.1554 0.066 Uiso 1 1 calc GR . . . .
C9 C 0.5390(5) 0.6734(4) 0.1495(3) 0.0459(11) Uani 1 1 d . . . . .
H9A H 0.5799 0.7531 0.1539 0.069 Uiso 1 1 calc GR . . . .
H9B H 0.5322 0.6397 0.0972 0.069 Uiso 1 1 calc GR . . . .
H9C H 0.5936 0.6426 0.1897 0.069 Uiso 1 1 calc GR . . . .
C10 C 0.3168(5) 0.7018(4) 0.0967(2) 0.0481(11) Uani 1 1 d . . . . .
H10A H 0.2258 0.6851 0.1008 0.072 Uiso 1 1 calc GR . . . .
H10B H 0.3159 0.6714 0.0447 0.072 Uiso 1 1 calc GR . . . .
H10C H 0.3577 0.7818 0.1039 0.072 Uiso 1 1 calc GR . . . .
C11 C 0.3128(4) 0.9403(3) 0.3424(2) 0.0309(8) Uani 1 1 d . . . . .
C12 C 0.2193(4) 0.9542(4) 0.2641(3) 0.0401(9) Uani 1 1 d . . . . .
H12A H 0.2664 0.9638 0.2233 0.060 Uiso 1 1 calc GR . . . .
H12B H 0.1906 1.0190 0.2718 0.060 Uiso 1 1 calc GR . . . .
H12C H 0.1418 0.8886 0.2477 0.060 Uiso 1 1 calc GR . . . .
C13 C 0.4352(4) 1.0461(3) 0.3662(3) 0.0393(9) Uani 1 1 d . . . . .
H13A H 0.4940 1.0408 0.4168 0.059 Uiso 1 1 calc GR . . . .
H13B H 0.4051 1.1109 0.3710 0.059 Uiso 1 1 calc GR . . . .
H13C H 0.4830 1.0529 0.3258 0.059 Uiso 1 1 calc GR . . . .
C14 C 0.2389(5) 0.9298(4) 0.4079(3) 0.0444(10) Uani 1 1 d . . . . .
H14A H 0.1627 0.8630 0.3939 0.067 Uiso 1 1 calc GR . . . .
H14B H 0.2082 0.9942 0.4126 0.067 Uiso 1 1 calc GR . . . .
H14C H 0.2992 0.9255 0.4582 0.067 Uiso 1 1 calc GR . . . .
C15 C 0.5754(4) 0.6940(3) 0.4663(2) 0.0330(8) Uani 1 1 d . . . . .
H15 H 0.5758 0.7317 0.5139 0.040 Uiso 1 1 calc R . . . .
C17 C 0.7400(4) 0.6803(3) 0.6246(2) 0.0361(9) Uani 1 1 d . . . . .
H17A H 0.6447 0.6676 0.6196 0.043 Uiso 0.520(16) 1 calc R . P A 1
H17B H 0.7826 0.7608 0.6306 0.043 Uiso 0.520(16) 1 calc R . P A 1
H17C H 0.7710 0.7512 0.6042 0.043 Uiso 0.480(16) 1 calc R . P A 2
H17D H 0.6634 0.6823 0.6442 0.043 Uiso 0.480(16) 1 calc R . P A 2
C20 C 0.8722(5) 0.5007(4) 0.6198(2) 0.0393(9) Uani 1 1 d . . . . .
H20A H 0.8037 0.4363 0.6285 0.047 Uiso 0.520(16) 1 calc R . P A 1
H20B H 0.9477 0.4765 0.6135 0.047 Uiso 0.520(16) 1 calc R . P A 1
H20C H 0.9562 0.5418 0.6092 0.047 Uiso 0.480(16) 1 calc R . P A 2
H20D H 0.8696 0.4228 0.6226 0.047 Uiso 0.480(16) 1 calc R . P A 2
C22 C 0.7903(4) 0.3795(3) 0.4594(2) 0.0372(9) Uani 1 1 d . . . . .
H22 H 0.8435 0.3605 0.5047 0.045 Uiso 1 1 calc R . . . .
C23 C 0.7581(4) 0.3095(3) 0.3864(2) 0.0293(7) Uani 1 1 d . . . . .
C24 C 0.8098(4) 0.2158(3) 0.3888(2) 0.0314(8) Uani 1 1 d . . . . .
H24 H 0.8661 0.2065 0.4368 0.038 Uiso 1 1 calc R . . . .
C25 C 0.7790(4) 0.1400(3) 0.3232(2) 0.0300(8) Uani 1 1 d . . . . .
C26 C 0.6936(4) 0.1580(3) 0.2517(2) 0.0319(8) Uani 1 1 d . . . . .
H26 H 0.6726 0.1069 0.2064 0.038 Uiso 1 1 calc R . . . .
C27 C 0.6387(4) 0.2464(3) 0.2441(2) 0.0303(8) Uani 1 1 d . . . . .
C28 C 0.6740(4) 0.3265(3) 0.3134(2) 0.0264(7) Uani 1 1 d . . . . .
C29 C 0.8288(4) 0.0359(3) 0.3249(3) 0.0360(9) Uani 1 1 d . . . . .
C30 C 0.9278(6) 0.0357(5) 0.4052(3) 0.0643(15) Uani 1 1 d . U . . .
H30A H 1.0075 0.0987 0.4134 0.097 Uiso 1 1 calc GR . . . .
H30B H 0.9517 -0.0327 0.4050 0.097 Uiso 1 1 calc GR . . . .
H30C H 0.8865 0.0411 0.4478 0.097 Uiso 1 1 calc GR . . . .
C31 C 0.7098(6) -0.0684(4) 0.3128(5) 0.091(2) Uani 1 1 d . U . . .
H31A H 0.6749 -0.0711 0.3588 0.137 Uiso 1 1 calc GR . . . .
H31B H 0.7382 -0.1337 0.3061 0.137 Uiso 1 1 calc GR . . . .
H31C H 0.6407 -0.0669 0.2657 0.137 Uiso 1 1 calc GR . . . .
C32 C 0.8990(6) 0.0311(5) 0.2596(4) 0.0637(15) Uani 1 1 d . U . . .
H32A H 0.8341 0.0166 0.2080 0.096 Uiso 1 1 calc GR . . . .
H32B H 0.9403 -0.0280 0.2662 0.096 Uiso 1 1 calc GR . . . .
H32C H 0.9670 0.1015 0.2634 0.096 Uiso 1 1 calc GR . . . .
C33 C 0.5386(4) 0.2551(3) 0.1656(2) 0.0360(9) Uani 1 1 d . . . . .
C34 C 0.5134(6) 0.1583(4) 0.0997(3) 0.0574(14) Uani 1 1 d . . . . .
H34A H 0.5962 0.1626 0.0864 0.086 Uiso 1 1 calc GR . . . .
H34B H 0.4472 0.1646 0.0527 0.086 Uiso 1 1 calc GR . . . .
H34C H 0.4813 0.0876 0.1189 0.086 Uiso 1 1 calc GR . . . .
C35 C 0.5937(5) 0.3662(4) 0.1326(3) 0.0431(10) Uani 1 1 d . . . . .
H35A H 0.5923 0.4279 0.1670 0.065 Uiso 1 1 calc GR . . . .
H35B H 0.5383 0.3650 0.0794 0.065 Uiso 1 1 calc GR . . . .
H35C H 0.6847 0.3749 0.1308 0.065 Uiso 1 1 calc GR . . . .
C36 C 0.4017(4) 0.2485(3) 0.1809(3) 0.0411(10) Uani 1 1 d . . . . .
H36A H 0.3647 0.1766 0.1973 0.062 Uiso 1 1 calc GR . . . .
H36B H 0.3408 0.2579 0.1324 0.062 Uiso 1 1 calc GR . . . .
H36C H 0.4140 0.3068 0.2224 0.062 Uiso 1 1 calc GR . . . .
C37 C 0.9349(4) 0.6841(4) 0.2699(3) 0.0409(9) Uani 1 1 d . . . . .
H37A H 0.9387 0.7613 0.2831 0.049 Uiso 1 1 calc R . . . .
H37B H 1.0210 0.6749 0.2977 0.049 Uiso 1 1 calc R . . . .
C38 C 0.8160(4) 0.6276(4) 0.3716(2) 0.0383(9) Uani 1 1 d . . . . .
C39 C 0.9125(4) 0.6609(4) 0.1832(2) 0.0385(9) Uani 1 1 d . . . . .
C40 C 0.8673(7) 0.7146(5) 0.1215(3) 0.0700(16) Uani 1 1 d . . . . .
H40 H 0.8446 0.7807 0.1256 0.084 Uiso 1 1 calc R . . . .
C41 C 0.8604(8) 0.6542(7) 0.0508(4) 0.095(3) Uani 1 1 d . . . . .
H41 H 0.8332 0.6721 -0.0011 0.114 Uiso 1 1 calc R . . . .
C42 C 0.9003(8) 0.5657(7) 0.0717(4) 0.094(3) Uani 1 1 d . . . . .
H42 H 0.9063 0.5111 0.0359 0.113 Uiso 1 1 calc R . . . .
C16 C 0.7545(13) 0.6291(9) 0.5484(4) 0.032(2) Uani 0.520(16) 1 d . . P A 1
C18 C 0.8016(14) 0.6340(12) 0.7009(7) 0.039(3) Uani 0.520(16) 1 d . . P A 1
H18A H 0.8328 0.6923 0.7462 0.047 Uiso 0.520(16) 1 calc R . P A 1
H18B H 0.7328 0.5720 0.7118 0.047 Uiso 0.520(16) 1 calc R . P A 1
C19B C 0.8596(17) 0.5530(10) 0.6998(6) 0.045(3) Uani 0.480(16) 1 d . . P A 2
H19A H 0.7788 0.5070 0.7115 0.054 Uiso 0.480(16) 1 calc R . P A 2
H19B H 0.9366 0.5528 0.7433 0.054 Uiso 0.480(16) 1 calc R . P A 2
C21 C 0.8134(10) 0.5515(8) 0.5438(5) 0.029(2) Uani 0.520(16) 1 d . . P A 1
C16A C 0.6910(13) 0.5853(9) 0.5541(5) 0.029(2) Uani 0.480(16) 1 d . . P A 2
C18A C 0.8530(15) 0.6714(12) 0.6957(7) 0.041(3) Uani 0.480(16) 1 d . . P A 2
H18C H 0.9387 0.7195 0.6913 0.049 Uiso 0.480(16) 1 calc R . P A 2
H18D H 0.8386 0.6982 0.7452 0.049 Uiso 0.480(16) 1 calc R . P A 2
C19 C 0.9193(11) 0.5939(10) 0.6919(5) 0.035(2) Uani 0.520(16) 1 d . . P A 1
H19C H 0.9560 0.5650 0.7408 0.042 Uiso 0.520(16) 1 calc R . P A 1
H19D H 0.9901 0.6566 0.6836 0.042 Uiso 0.520(16) 1 calc R . P A 1
C21A C 0.7503(13) 0.5097(9) 0.5536(4) 0.028(3) Uani 0.480(16) 1 d . . P A 2

loop_
_atom_site_aniso_label
_atom_site_aniso_U_11
_atom_site_aniso_U_22
_atom_site_aniso_U_33
_atom_site_aniso_U_23
_atom_site_aniso_U_13
_atom_site_aniso_U_12
Co1 0.0309(3) 0.0196(2) 0.0245(2) 0.00518(17) 0.00536(18) 0.01050(18)
O1 0.0379(14) 0.0226(12) 0.0270(12) 0.0032(10) 0.0046(10) 0.0142(10)
O2 0.0363(14) 0.0251(12) 0.0261(12) 0.0012(10) 0.0039(10) 0.0148(11)
O3 0.074(3) 0.092(3) 0.042(2) -0.010(2) 0.0191(18) -0.041(2)
O4 0.095(3) 0.071(3) 0.066(3) -0.006(2) 0.022(2) 0.028(2)
N1 0.0461(19) 0.0341(17) 0.0226(15) 0.0032(13) 0.0019(13) 0.0217(15)
N2 0.050(2) 0.0307(17) 0.0260(16) 0.0019(13) 0.0032(14) 0.0200(15)
N3 0.0392(19) 0.0336(17) 0.0339(17) 0.0074(14) 0.0110(14) 0.0035(14)
C1 0.0255(17) 0.0213(16) 0.0292(17) 0.0022(13) 0.0047(13) 0.0092(13)
C2 0.0318(18) 0.0260(17) 0.0264(17) 0.0041(14) 0.0047(14) 0.0103(14)
C3 0.0303(18) 0.0238(17) 0.0306(18) 0.0068(14) 0.0056(14) 0.0106(14)
C4 0.0282(18) 0.0227(16) 0.0331(18) 0.0053(14) 0.0090(14) 0.0102(13)
C5 0.0295(18) 0.0259(17) 0.0311(18) 0.0008(14) 0.0075(14) 0.0106(14)
C6 0.0309(18) 0.0232(16) 0.0256(17) 0.0035(13) 0.0039(14) 0.0089(14)
C7 0.045(2) 0.033(2) 0.0240(17) 0.0040(15) 0.0029(15) 0.0192(17)
C8 0.058(3) 0.035(2) 0.033(2) -0.0025(17) 0.0010(19) 0.016(2)
C9 0.062(3) 0.051(3) 0.034(2) 0.0086(19) 0.019(2) 0.027(2)
C10 0.068(3) 0.055(3) 0.028(2) 0.0111(19) 0.006(2) 0.035(2)
C11 0.0297(19) 0.0290(18) 0.038(2) 0.0038(15) 0.0099(15) 0.0153(15)
C12 0.038(2) 0.038(2) 0.050(2) 0.0093(19) 0.0090(18) 0.0237(18)
C13 0.036(2) 0.0276(19) 0.055(3) -0.0005(18) 0.0088(18) 0.0138(16)
C14 0.043(2) 0.048(2) 0.055(3) 0.011(2) 0.018(2) 0.028(2)
C15 0.044(2) 0.0312(19) 0.0254(17) -0.0002(15) 0.0053(15) 0.0178(17)
C17 0.045(2) 0.038(2) 0.0278(19) 0.0006(16) 0.0065(16) 0.0188(18)
C20 0.047(2) 0.038(2) 0.032(2) 0.0079(17) -0.0008(17) 0.0215(19)
C22 0.046(2) 0.037(2) 0.0303(19) 0.0063(16) 0.0012(17) 0.0231(18)
C23 0.0286(18) 0.0242(17) 0.0338(19) 0.0044(14) 0.0047(15) 0.0088(14)
C24 0.0298(19) 0.0278(18) 0.040(2) 0.0129(16) 0.0098(15) 0.0135(15)
C25 0.0277(18) 0.0225(17) 0.045(2) 0.0101(15) 0.0152(16) 0.0098(14)
C26 0.0308(19) 0.0242(17) 0.041(2) -0.0004(15) 0.0111(16) 0.0086(14)
C27 0.0301(19) 0.0256(17) 0.0349(19) 0.0031(15) 0.0077(15) 0.0090(14)
C28 0.0290(18) 0.0194(15) 0.0302(18) 0.0033(13) 0.0063(14) 0.0080(13)
C29 0.031(2) 0.0246(18) 0.058(3) 0.0079(17) 0.0164(18) 0.0129(15)
C30 0.080(4) 0.060(3) 0.070(3) 0.017(3) 0.015(3) 0.051(3)
C31 0.050(3) 0.025(2) 0.204(8) 0.027(4) 0.042(4) 0.013(2)
C32 0.077(4) 0.060(3) 0.081(4) 0.020(3) 0.038(3) 0.047(3)
C33 0.040(2) 0.031(2) 0.034(2) -0.0018(16) 0.0028(16) 0.0138(17)
C34 0.065(3) 0.054(3) 0.049(3) -0.018(2) -0.006(2) 0.036(3)
C35 0.050(3) 0.045(2) 0.034(2) 0.0074(18) 0.0069(18) 0.019(2)
C36 0.034(2) 0.032(2) 0.052(3) 0.0040(18) 0.0022(18) 0.0115(17)
C37 0.040(2) 0.039(2) 0.039(2) 0.0119(18) 0.0103(18) 0.0037(18)
C38 0.043(2) 0.041(2) 0.0293(19) 0.0076(17) 0.0101(17) 0.0092(18)
C39 0.037(2) 0.039(2) 0.036(2) 0.0038(17) 0.0136(17) 0.0030(17)
C40 0.088(4) 0.063(4) 0.049(3) 0.016(3) 0.006(3) 0.019(3)
C41 0.119(6) 0.086(5) 0.039(3) 0.015(3) 0.014(3) -0.024(4)
C42 0.096(5) 0.105(6) 0.062(4) -0.028(4) 0.039(4) -0.011(4)
C16 0.045(6) 0.034(5) 0.015(3) 0.002(3) -0.002(3) 0.015(5)
C18 0.040(7) 0.051(7) 0.030(4) 0.005(5) 0.006(5) 0.022(5)
C19B 0.067(9) 0.033(6) 0.025(4) 0.008(4) 0.001(5) 0.009(5)
C21 0.035(5) 0.022(4) 0.025(4) 0.006(3) 0.004(3) 0.002(4)
C16A 0.038(6) 0.025(5) 0.022(4) 0.005(3) 0.004(4) 0.012(4)
C18A 0.046(8) 0.046(7) 0.022(4) -0.002(4) 0.007(5) 0.003(5)
C19 0.036(5) 0.037(5) 0.032(4) 0.008(4) 0.005(4) 0.012(4)
C21A 0.050(7) 0.020(4) 0.013(3) 0.001(3) -0.001(3) 0.016(5)

loop_
_atom_type_symbol
_atom_type_description
_atom_type_scat_dispersion_real
_atom_type_scat_dispersion_imag
_atom_type_scat_source
C C 0.0033 0.0016 'International Tables Vol C Tables 4.2.6.8 and 6.1.1.4'
H H 0.0000 0.0000 'International Tables Vol C Tables 4.2.6.8 and 6.1.1.4'
Co Co 0.3494 0.9721 'International Tables Vol C Tables 4.2.6.8 and 6.1.1.4'
N N 0.0061 0.0033 'International Tables Vol C Tables 4.2.6.8 and 6.1.1.4'
O O 0.0106 0.0060 'International Tables Vol C Tables 4.2.6.8 and 6.1.1.4'

loop_
_geom_angle_atom_site_label_1
_geom_angle_atom_site_label_2
_geom_angle_atom_site_label_3
_geom_angle
O1 Co1 C38 97.28(15)
O2 Co1 O1 85.27(11)
O2 Co1 N1 94.07(12)
O2 Co1 C38 95.09(15)
N1 Co1 O1 166.93(14)
N1 Co1 C38 95.78(17)
N2 Co1 O1 94.05(12)
N2 Co1 O2 173.50(14)
N2 Co1 N1 85.13(14)
N2 Co1 C38 91.41(17)
C28 O1 Co1 128.8(2)
C1 O2 Co1 129.0(2)
C39 O4 C42 105.1(5)
C15 N1 Co1 126.2(3)
C15 N1 C16 121.3(4)
C15 N1 C16A 118.4(4)
C16 N1 Co1 111.6(4)
C16A N1 Co1 112.2(4)
C22 N2 Co1 126.1(3)
C22 N2 C21 122.5(4)
C22 N2 C21A 119.0(4)
C21 N2 Co1 109.7(4)
C21A N2 Co1 112.7(3)
C37 N3 H3 119.7
C38 N3 H3 119.7
C38 N3 C37 120.5(4)
O2 C1 C2 120.5(3)
O2 C1 C6 121.8(3)
C6 C1 C2 117.7(3)
C1 C2 C7 121.2(3)
C3 C2 C1 117.8(3)
C3 C2 C7 121.0(3)
C2 C3 H3A 117.4
C2 C3 C4 125.3(3)
C4 C3 H3A 117.4
C3 C4 C11 122.7(3)
C5 C4 C3 116.0(3)
C5 C4 C11 121.1(3)
C4 C5 H5 118.9
C4 C5 C6 122.2(3)
C6 C5 H5 118.9
C1 C6 C15 122.4(3)
C5 C6 C1 121.0(3)
C5 C6 C15 116.6(3)
C2 C7 C8 111.0(3)
C2 C7 C10 112.1(3)
C8 C7 C10 107.6(3)
C9 C7 C2 109.5(3)
C9 C7 C8 109.6(3)
C9 C7 C10 106.9(4)
C7 C8 H8A 109.5
C7 C8 H8B 109.5
C7 C8 H8C 109.5
H8A C8 H8B 109.5
H8A C8 H8C 109.5
H8B C8 H8C 109.5
C7 C9 H9A 109.5
C7 C9 H9B 109.5
C7 C9 H9C 109.5
H9A C9 H9B 109.5
H9A C9 H9C 109.5
H9B C9 H9C 109.5
C7 C10 H10A 109.5
C7 C10 H10B 109.5
C7 C10 H10C 109.5
H10A C10 H10B 109.5
H10A C10 H10C 109.5
H10B C10 H10C 109.5
C12 C11 C4 112.2(3)
C12 C11 C13 107.9(3)
C12 C11 C14 109.1(3)
C13 C11 C4 108.1(3)
C14 C11 C4 110.7(3)
C14 C11 C13 108.8(3)
C11 C12 H12A 109.5
C11 C12 H12B 109.5
C11 C12 H12C 109.5
H12A C12 H12B 109.5
H12A C12 H12C 109.5
H12B C12 H12C 109.5
C11 C13 H13A 109.5
C11 C13 H13B 109.5
C11 C13 H13C 109.5
H13A C13 H13B 109.5
H13A C13 H13C 109.5
H13B C13 H13C 109.5
C11 C14 H14A 109.5
C11 C14 H14B 109.5
C11 C14 H14C 109.5
H14A C14 H14B 109.5
H14A C14 H14C 109.5
H14B C14 H14C 109.5
N1 C15 C6 126.1(3)
N1 C15 H15 116.9
C6 C15 H15 116.9
H17A C17 H17B 107.6
H17C C17 H17D 107.4
C16 C17 H17A 108.7
C16 C17 H17B 108.7
C16 C17 C18 114.4(6)
C18 C17 H17A 108.7
C18 C17 H17B 108.7
C16A C17 H17C 108.3
C16A C17 H17D 108.3
C18A C17 H17C 108.3
C18A C17 H17D 108.3
C18A C17 C16A 115.9(6)
H20A C20 H20B 108.5
H20C C20 H20D 108.7
C19B C20 H20C 110.6
C19B C20 H20D 110.6
C21 C20 H20A 110.3
C21 C20 H20B 110.3
C19 C20 H20A 110.3
C19 C20 H20B 110.3
C19 C20 C21 107.2(6)
C21A C20 H20C 110.6
C21A C20 H20D 110.6
C21A C20 C19B 105.7(7)
N2 C22 H22 117.0
N2 C22 C23 126.0(3)
C23 C22 H22 117.0
C22 C23 C24 117.1(3)
C22 C23 C28 122.9(3)
C28 C23 C24 119.9(3)
C23 C24 H24 119.1
C25 C24 C23 121.9(3)
C25 C24 H24 119.1
C24 C25 C26 117.0(3)
C24 C25 C29 123.1(3)
C26 C25 C29 119.9(3)
C25 C26 H26 117.5
C27 C26 C25 124.9(4)
C27 C26 H26 117.5
C26 C27 C28 117.3(3)
C26 C27 C33 121.4(3)
C28 C27 C33 121.2(3)
O1 C28 C23 121.8(3)
O1 C28 C27 119.2(3)
C23 C28 C27 118.9(3)
C30 C29 C25 112.1(4)
C31 C29 C25 109.2(3)
C31 C29 C30 107.2(5)
C31 C29 C32 109.8(5)
C32 C29 C25 110.6(3)
C32 C29 C30 107.9(4)
C29 C30 H30A 109.5
C29 C30 H30B 109.5
C29 C30 H30C 109.5
H30A C30 H30B 109.5
H30A C30 H30C 109.5
H30B C30 H30C 109.5
C29 C31 H31A 109.5
C29 C31 H31B 109.5
C29 C31 H31C 109.5
H31A C31 H31B 109.5
H31A C31 H31C 109.5
H31B C31 H31C 109.5
C29 C32 H32A 109.5
C29 C32 H32B 109.5
C29 C32 H32C 109.5
H32A C32 H32B 109.5
H32A C32 H32C 109.5
H32B C32 H32C 109.5
C27 C33 C34 112.0(3)
C27 C33 C35 110.4(3)
C27 C33 C36 109.6(3)
C35 C33 C34 107.4(4)
C36 C33 C34 107.3(4)
C36 C33 C35 110.0(3)
C33 C34 H34A 109.5
C33 C34 H34B 109.5
C33 C34 H34C 109.5
H34A C34 H34B 109.5
H34A C34 H34C 109.5
H34B C34 H34C 109.5
C33 C35 H35A 109.5
C33 C35 H35B 109.5
C33 C35 H35C 109.5
H35A C35 H35B 109.5
H35A C35 H35C 109.5
H35B C35 H35C 109.5
C33 C36 H36A 109.5
C33 C36 H36B 109.5
C33 C36 H36C 109.5
H36A C36 H36B 109.5
H36A C36 H36C 109.5
H36B C36 H36C 109.5
N3 C37 H37A 109.3
N3 C37 H37B 109.3
H37A C37 H37B 108.0
C39 C37 N3 111.5(3)
C39 C37 H37A 109.3
C39 C37 H37B 109.3
O3 C38 Co1 124.4(3)
O3 C38 N3 123.1(4)
N3 C38 Co1 112.4(3)
O4 C39 C37 118.2(4)
C40 C39 O4 109.8(4)
C40 C39 C37 131.9(5)
C39 C40 H40 125.9
C39 C40 C41 108.1(6)
C41 C40 H40 125.9
C40 C41 H41 126.8
C42 C41 C40 106.4(6)
C42 C41 H41 126.8
O4 C42 H42 124.7
C41 C42 O4 110.5(6)
C41 C42 H42 124.7
C17 C16 N1 116.4(7)
C21 C16 N1 112.5(6)
C21 C16 C17 125.3(7)
C17 C18 H18A 109.4
C17 C18 H18B 109.4
H18A C18 H18B 108.0
C19 C18 C17 111.3(9)
C19 C18 H18A 109.4
C19 C18 H18B 109.4
C20 C19B H19A 109.2
C20 C19B H19B 109.2
H19A C19B H19B 107.9
C18A C19B C20 112.2(10)
C18A C19B H19A 109.2
C18A C19B H19B 109.2
N2 C21 C20 113.9(6)
C16 C21 N2 115.2(6)
C16 C21 C20 121.1(7)
N1 C16A C17 113.2(6)
C21A C16A N1 114.5(7)
C21A C16A C17 120.9(7)
C17 C18A H18C 109.1
C17 C18A H18D 109.1
C19B C18A C17 112.4(10)
C19B C18A H18C 109.1
C19B C18A H18D 109.1
H18C C18A H18D 107.8
C20 C19 H19C 109.6
C20 C19 H19D 109.6
C18 C19 C20 110.5(9)
C18 C19 H19C 109.6
C18 C19 H19D 109.6
H19C C19 H19D 108.1
N2 C21A C20 112.6(7)
C16A C21A N2 113.6(6)
C16A C21A C20 126.1(7)

loop_
_geom_bond_atom_site_label_1
_geom_bond_atom_site_label_2
_geom_bond_distance
Co1 O1 1.874(3)
Co1 O2 1.870(3)
Co1 N1 1.872(3)
Co1 N2 1.869(3)
Co1 C38 1.927(4)
O1 C28 1.326(4)
O2 C1 1.321(4)
O3 C38 1.209(5)
O4 C39 1.354(6)
O4 C42 1.393(8)
N1 C15 1.294(5)
N1 C16 1.509(8)
N1 C16A 1.526(9)
N2 C22 1.306(5)
N2 C21 1.503(8)
N2 C21A 1.538(9)
N3 H3 0.8600
N3 C37 1.478(5)
N3 C38 1.330(5)
C1 C2 1.437(5)
C1 C6 1.424(5)
C2 C3 1.388(5)
C2 C7 1.535(5)
C3 H3A 0.9300
C3 C4 1.410(5)
C4 C5 1.378(5)
C4 C11 1.539(5)
C5 H5 0.9300
C5 C6 1.408(5)
C6 C15 1.429(5)
C7 C8 1.537(6)
C7 C9 1.528(6)
C7 C10 1.537(5)
C8 H8A 0.9600
C8 H8B 0.9600
C8 H8C 0.9600
C9 H9A 0.9600
C9 H9B 0.9600
C9 H9C 0.9600
C10 H10A 0.9600
C10 H10B 0.9600
C10 H10C 0.9600
C11 C12 1.522(5)
C11 C13 1.532(6)
C11 C14 1.529(6)
C12 H12A 0.9600
C12 H12B 0.9600
C12 H12C 0.9600
C13 H13A 0.9600
C13 H13B 0.9600
C13 H13C 0.9600
C14 H14A 0.9600
C14 H14B 0.9600
C14 H14C 0.9600
C15 H15 0.9300
C17 H17A 0.9700
C17 H17B 0.9700
C17 H17C 0.9700
C17 H17D 0.9700
C17 C16 1.505(9)
C17 C18 1.537(12)
C17 C16A 1.544(10)
C17 C18A 1.530(14)
C20 H20A 0.9700
C20 H20B 0.9700
C20 H20C 0.9700
C20 H20D 0.9700
C20 C19B 1.559(12)
C20 C21 1.554(9)
C20 C19 1.550(10)
C20 C21A 1.543(9)
C22 H22 0.9300
C22 C23 1.416(5)
C23 C24 1.428(5)
C23 C28 1.420(5)
C24 H24 0.9300
C24 C25 1.358(5)
C25 C26 1.413(5)
C25 C29 1.538(5)
C26 H26 0.9300
C26 C27 1.388(5)
C27 C28 1.429(5)
C27 C33 1.537(5)
C29 C30 1.525(7)
C29 C31 1.509(6)
C29 C32 1.515(6)
C30 H30A 0.9600
C30 H30B 0.9600
C30 H30C 0.9600
C31 H31A 0.9600
C31 H31B 0.9600
C31 H31C 0.9600
C32 H32A 0.9600
C32 H32B 0.9600
C32 H32C 0.9600
C33 C34 1.544(6)
C33 C35 1.542(6)
C33 C36 1.538(6)
C34 H34A 0.9600
C34 H34B 0.9600
C34 H34C 0.9600
C35 H35A 0.9600
C35 H35B 0.9600
C35 H35C 0.9600
C36 H36A 0.9600
C36 H36B 0.9600
C36 H36C 0.9600
C37 H37A 0.9700
C37 H37B 0.9700
C37 C39 1.463(6)
C39 C40 1.346(7)
C40 H40 0.9300
C40 C41 1.387(9)
C41 H41 0.9300
C41 C42 1.328(11)
C42 H42 0.9300
C16 C21 1.309(12)
C18 H18A 0.9700
C18 H18B 0.9700
C18 C19 1.524(16)
C19B H19A 0.9700
C19B H19B 0.9700
C19B C18A 1.505(18)
C16A C21A 1.281(12)
C18A H18C 0.9700
C18A H18D 0.9700
C19 H19C 0.9700
C19 H19D 0.9700

loop_
_geom_torsion_atom_site_label_1
_geom_torsion_atom_site_label_2
_geom_torsion_atom_site_label_3
_geom_torsion_atom_site_label_4
_geom_torsion
Co1 O1 C28 C23 1.8(5)
Co1 O1 C28 C27 -180.0(2)
Co1 O2 C1 C2 171.8(3)
Co1 O2 C1 C6 -8.5(5)
Co1 N1 C15 C6 -5.1(6)
Co1 N1 C16 C17 -166.3(7)
Co1 N1 C16 C21 -11.7(10)
Co1 N1 C16A C17 157.3(6)
Co1 N1 C16A C21A 13.3(11)
Co1 N2 C22 C23 -3.4(7)
Co1 N2 C21 C20 167.8(5)
Co1 N2 C21 C16 21.4(9)
Co1 N2 C21A C20 -156.6(6)
Co1 N2 C21A C16A -5.3(11)
O1 Co1 O2 C1 172.1(3)
O1 Co1 N1 C15 -85.0(6)
O1 Co1 N1 C16 106.2(8)
O1 Co1 N1 C16A 74.2(8)
O1 Co1 N2 C22 6.0(4)
O1 Co1 N2 C21 171.2(5)
O1 Co1 N2 C21A -156.6(6)
O2 Co1 O1 C28 -178.8(3)
O2 Co1 N1 C15 1.6(4)
O2 Co1 N1 C16 -167.2(6)
O2 Co1 N1 C16A 160.8(6)
O2 C1 C2 C3 177.4(3)
O2 C1 C2 C7 -4.3(5)
O2 C1 C6 C5 -178.0(3)
O2 C1 C6 C15 4.5(6)
O4 C39 C40 C41 -1.5(7)
N1 Co1 O1 C28 -91.2(6)
N1 Co1 O2 C1 5.2(3)
N1 Co1 N2 C22 172.9(4)
N1 Co1 N2 C21 -21.9(5)
N1 Co1 N2 C21A 10.3(6)
N1 C16 C21 N2 -6.2(11)
N1 C16 C21 C20 -150.0(9)
N1 C16A C21A N2 -5.0(12)
N1 C16A C21A C20 141.7(11)
N2 Co1 O1 C28 -5.3(3)
N2 Co1 N1 C15 -172.0(4)
N2 Co1 N1 C16 19.2(6)
N2 Co1 N1 C16A -12.8(6)
N2 C22 C23 C24 -179.7(4)
N2 C22 C23 C28 -2.2(7)
N3 C37 C39 O4 -72.6(5)
N3 C37 C39 C40 103.4(6)
C1 C2 C3 C4 2.9(6)
C1 C2 C7 C8 60.7(5)
C1 C2 C7 C9 -60.4(5)
C1 C2 C7 C10 -178.9(4)
C1 C6 C15 N1 2.5(7)
C2 C1 C6 C5 1.7(5)
C2 C1 C6 C15 -175.8(3)
C2 C3 C4 C5 -2.6(6)
C2 C3 C4 C11 172.2(4)
C3 C2 C7 C8 -121.1(4)
C3 C2 C7 C9 117.8(4)
C3 C2 C7 C10 -0.7(5)
C3 C4 C5 C6 1.8(5)
C3 C4 C11 C12 13.9(5)
C3 C4 C11 C13 -104.9(4)
C3 C4 C11 C14 136.1(4)
C4 C5 C6 C1 -1.6(6)
C4 C5 C6 C15 176.1(4)
C5 C4 C11 C12 -171.6(3)
C5 C4 C11 C13 69.6(5)
C5 C4 C11 C14 -49.4(5)
C5 C6 C15 N1 -175.2(4)
C6 C1 C2 C3 -2.3(5)
C6 C1 C2 C7 176.0(3)
C7 C2 C3 C4 -175.4(4)
C11 C4 C5 C6 -173.0(3)
C15 N1 C16 C17 24.3(12)
C15 N1 C16 C21 178.9(7)
C15 N1 C16A C17 -41.7(11)
C15 N1 C16A C21A 174.3(8)
C17 C16 C21 N2 145.7(11)
C17 C16 C21 C20 1.9(15)
C17 C18 C19 C20 -59.0(15)
C17 C16A C21A N2 -146.0(10)
C17 C16A C21A C20 0.8(16)
C20 C19B C18A C17 54.7(19)
C22 N2 C21 C20 -26.4(10)
C22 N2 C21 C16 -172.8(7)
C22 N2 C21A C20 39.5(11)
C22 N2 C21A C16A -169.3(8)
C22 C23 C24 C25 176.4(4)
C22 C23 C28 O1 3.1(6)
C22 C23 C28 C27 -175.2(4)
C23 C24 C25 C26 0.3(5)
C23 C24 C25 C29 -177.6(3)
C24 C23 C28 O1 -179.5(3)
C24 C23 C28 C27 2.3(5)
C24 C25 C26 C27 -0.5(6)
C24 C25 C29 C30 -6.3(6)
C24 C25 C29 C31 112.3(5)
C24 C25 C29 C32 -126.8(5)
C25 C26 C27 C28 1.6(6)
C25 C26 C27 C33 -175.6(4)
C26 C25 C29 C30 175.7(4)
C26 C25 C29 C31 -65.6(6)
C26 C25 C29 C32 55.3(5)
C26 C27 C28 O1 179.3(3)
C26 C27 C28 C23 -2.4(5)
C26 C27 C33 C34 -1.7(6)
C26 C27 C33 C35 -121.3(4)
C26 C27 C33 C36 117.3(4)
C28 C23 C24 C25 -1.2(6)
C28 C27 C33 C34 -178.7(4)
C28 C27 C33 C35 61.6(5)
C28 C27 C33 C36 -59.7(5)
C29 C25 C26 C27 177.5(4)
C33 C27 C28 O1 -3.5(5)
C33 C27 C28 C23 174.8(3)
C37 N3 C38 Co1 171.9(3)
C37 N3 C38 O3 -6.3(7)
C37 C39 C40 C41 -177.7(5)
C38 Co1 O1 C28 86.7(3)
C38 Co1 O2 C1 -91.0(3)
C38 Co1 N1 C15 97.1(4)
C38 Co1 N1 C16 -71.7(6)
C38 Co1 N1 C16A -103.7(6)
C38 Co1 N2 C22 -91.4(4)
C38 Co1 N2 C21 73.8(5)
C38 Co1 N2 C21A 106.0(6)
C38 N3 C37 C39 -168.8(4)
C39 O4 C42 C41 -1.5(8)
C39 C40 C41 C42 0.5(8)
C40 C41 C42 O4 0.6(9)
C42 O4 C39 C37 178.6(4)
C42 O4 C39 C40 1.8(6)
C16 N1 C15 C6 162.7(7)
C16 C17 C18 C19 28.4(12)
C18 C17 C16 N1 151.1(11)
C18 C17 C16 C21 0.1(13)
C19B C20 C21A N2 176.3(6)
C19B C20 C21A C16A 29.3(15)
C21 N2 C22 C23 -166.9(6)
C21 C20 C19 C18 58.7(14)
C16A N1 C15 C6 -163.2(7)
C16A C17 C18A C19B -22.4(14)
C18A C17 C16A N1 -147.0(10)
C18A C17 C16A C21A -5.5(13)
C19 C20 C21 N2 -175.1(6)
C19 C20 C21 C16 -30.9(11)
C21A N2 C22 C23 158.2(7)
C21A C20 C19B C18A -56.1(18)
